data_4331287
loop_
_publ_author_name
'Qingsong Dong'
'Yanxia Zhao'
'Yuanting Su'
'Ji-Hu Su'
'Biao Wu'
'Xiao-Juan Yang'

_publ_contact_author_address
; Lanzhou Institute of Chemical Physics, 
Chinese Academy of Sciences, Lanzhou 730000, P. R. China
;
_publ_contact_author_email yangxj@lzb.ac.cn
_publ_contact_author_fax +86-931-4968286
_publ_contact_author_name 'Xiao-Juan, Yang'
_publ_contact_author_phone +86-931-4968286
_publ_section_title
;
 Synthesis and Reactivity of Nickel Hydride Complexes of an \a-Diimine
 Ligand
;
_journal_name_full 'Inorganic Chemistry'
_journal_page_first 13162
_journal_page_last 13170
_journal_paper_doi 10.1021/ic301392p
_journal_volume 51
_journal_year 2012
_chemical_formula_sum 'C80 H130 K4 N4 Ni3 O8'
_chemical_formula_weight 1608.35
_chemical_name_systematic
; 
 ? 
;
_space_group_IT_number 15
_symmetry_cell_setting monoclinic
_symmetry_space_group_name_Hall '-C 2yc'
_symmetry_space_group_name_H-M 'C 1 2/c 1'
_atom_sites_solution_hydrogens geom
_atom_sites_solution_primary direct
_atom_sites_solution_secondary difmap
_audit_creation_method SHELXL-97
_cell_angle_alpha 90.00
_cell_angle_beta 100.578(2)
_cell_angle_gamma 90.00
_cell_formula_units_Z 4
_cell_length_a 18.356(2)
_cell_length_b 16.721(2)
_cell_length_c 29.002(4)
_cell_measurement_temperature 293(2)
_cell_volume 8750.3(19)
_computing_cell_refinement 'Bruker SMART'
_computing_data_collection 'Bruker SMART APEX II'
_computing_data_reduction 'Bruker SAINT'
_computing_molecular_graphics SHELXTL
_computing_publication_material SHELXTL
_computing_structure_refinement 'SHELXL-97 (Sheldrick, 1997)'
_computing_structure_solution 'SHELXS-97 (Sheldrick, 1990)'
_diffrn_ambient_temperature 293(2)
_diffrn_measured_fraction_theta_full 0.988
_diffrn_measured_fraction_theta_max 0.988
_diffrn_measurement_device_type 'Bruker APEX II area detector'
_diffrn_measurement_method '\w scan'
_diffrn_radiation_monochromator graphite
_diffrn_radiation_source 'fine-focus sealed tube'
_diffrn_radiation_type MoK\a
_diffrn_radiation_wavelength 0.71073
_diffrn_reflns_av_R_equivalents 0.0333
_diffrn_reflns_av_sigmaI/netI 0.0323
_diffrn_reflns_limit_h_max 21
_diffrn_reflns_limit_h_min -21
_diffrn_reflns_limit_k_max 19
_diffrn_reflns_limit_k_min -19
_diffrn_reflns_limit_l_max 34
_diffrn_reflns_limit_l_min -28
_diffrn_reflns_number 28295
_diffrn_reflns_theta_full 25.03
_diffrn_reflns_theta_max 25.03
_diffrn_reflns_theta_min 1.66
_exptl_absorpt_coefficient_mu 0.880
_exptl_absorpt_correction_T_max 0.839
_exptl_absorpt_correction_T_min 0.803
_exptl_absorpt_correction_type multi-scan
_exptl_absorpt_process_details SADABS
_exptl_crystal_colour red-brown
_exptl_crystal_density_diffrn 1.221
_exptl_crystal_description block
_exptl_crystal_F_000 3448.0
_exptl_crystal_size_max 0.25
_exptl_crystal_size_mid 0.23
_exptl_crystal_size_min 0.20
_refine_diff_density_max 0.689
_refine_diff_density_min -0.482
_refine_diff_density_rms 0.064
_refine_ls_extinction_method none
_refine_ls_goodness_of_fit_ref 1.054
_refine_ls_hydrogen_treatment mixed
_refine_ls_matrix_type full
_refine_ls_number_parameters 478
_refine_ls_number_reflns 7646
_refine_ls_number_restraints 0
_refine_ls_restrained_S_all 1.054
_refine_ls_R_factor_all 0.0444
_refine_ls_R_factor_gt 0.0367
_refine_ls_shift/su_max 0.001
_refine_ls_shift/su_mean 0.000
_refine_ls_structure_factor_coef Fsqd
_refine_ls_weighting_details 'calc w=1/[\s^2^(Fo^2^)+(0.0429P)^2^+21.7017P] where P=(Fo^2^+2Fc^2^)/3'
_refine_ls_weighting_scheme calc
_refine_ls_wR_factor_gt 0.0945
_refine_ls_wR_factor_ref 0.0995
_reflns_number_gt 6599
_reflns_number_total 7646
_reflns_threshold_expression >2sigma(I)
_cod_data_source_file ic301392p_si_002_06.cif
_cod_data_source_block LNiH4KDMETHF
_cod_original_cell_volume 8750.8(19)
_cod_database_code 4331287

loop_
_symmetry_equiv_pos_as_xyz
'x, y, z'
'-x, y, -z+1/2'
'x+1/2, y+1/2, z'
'-x+1/2, y+1/2, -z+1/2'
'-x, -y, -z'
'x, -y, z-1/2'
'-x+1/2, -y+1/2, -z'
'x+1/2, -y+1/2, z-1/2'

loop_
_atom_site_label
_atom_site_type_symbol
_atom_site_fract_x
_atom_site_fract_y
_atom_site_fract_z
_atom_site_U_iso_or_equiv
_atom_site_adp_type
_atom_site_occupancy
_atom_site_symmetry_multiplicity
_atom_site_calc_flag
_atom_site_refinement_flags
_atom_site_disorder_assembly
_atom_site_disorder_group
Ni1 Ni 0.062098(16) -0.103203(18) 0.328271(10) 0.01544(9) Uani 1 1 d . . .
Ni2 Ni 0.0000 -0.07411(3) 0.2500 0.01762(11) Uani 1 2 d S . .
K2 K 0.13910(3) 0.00013(3) 0.414789(19) 0.02204(13) Uani 1 1 d . . .
O1 O 0.1584(16) 0.1567(3) 0.4483(2) 0.043(4) Uani 0.53(4) 1 d P A 1
O1' O 0.1180(12) 0.1591(4) 0.4459(2) 0.028(3) Uani 0.47(4) 1 d P A 2
O2 O 0.10770(16) 0.12775(13) 0.35272(8) 0.0552(7) Uani 1 1 d . A .
O3 O 0.25089(12) 0.00213(12) 0.49187(7) 0.0356(5) Uani 1 1 d . A .
O4 O 0.00665(15) -0.63308(16) 0.37244(9) 0.0569(7) Uani 1 1 d . . .
N1 N 0.15960(11) -0.13926(12) 0.35858(7) 0.0166(4) Uani 1 1 d . A .
N2 N 0.03537(11) -0.12924(12) 0.38886(7) 0.0176(4) Uani 1 1 d . A .
C1 C 0.15774(13) -0.17700(14) 0.40178(8) 0.0167(5) Uani 1 1 d . A .
C2 C 0.09295(13) -0.17092(14) 0.41817(8) 0.0171(5) Uani 1 1 d . A .
C3 C 0.22899(14) -0.21082(15) 0.42899(9) 0.0223(5) Uani 1 1 d . . .
H3A H 0.2648 -0.1687 0.4364 0.034 Uiso 1 1 calc R A .
H3B H 0.2478 -0.2507 0.4104 0.034 Uiso 1 1 calc R . .
H3C H 0.2198 -0.2346 0.4575 0.034 Uiso 1 1 calc R . .
C4 C 0.08424(14) -0.18824(16) 0.46797(9) 0.0232(6) Uani 1 1 d . . .
H4A H 0.1237 -0.2226 0.4826 0.035 Uiso 1 1 calc R A .
H4B H 0.0375 -0.2142 0.4678 0.035 Uiso 1 1 calc R . .
H4C H 0.0859 -0.1390 0.4852 0.035 Uiso 1 1 calc R . .
C5 C 0.20742(13) -0.16420(15) 0.32926(8) 0.0182(5) Uani 1 1 d . . .
C6 C 0.24850(13) -0.10487(15) 0.30906(9) 0.0202(5) Uani 1 1 d . A .
C7 C 0.29437(15) -0.12767(17) 0.27825(10) 0.0275(6) Uani 1 1 d . . .
H7 H 0.3262 -0.0873 0.2676 0.033 Uiso 1 1 calc R A .
C8 C 0.30360(15) -0.20738(18) 0.26693(10) 0.0308(6) Uani 1 1 d . A .
H8 H 0.3408 -0.2228 0.2483 0.037 Uiso 1 1 calc R . .
C9 C 0.26359(15) -0.26509(17) 0.28598(9) 0.0265(6) Uani 1 1 d . . .
H9 H 0.2708 -0.3215 0.2789 0.032 Uiso 1 1 calc R A .
C10 C 0.21417(13) -0.24535(15) 0.31544(9) 0.0198(5) Uani 1 1 d . A .
C11 C 0.24169(15) -0.01820(16) 0.32276(9) 0.0238(6) Uani 1 1 d . . .
H11 H 0.1905 -0.0098 0.3270 0.029 Uiso 1 1 calc R A .
C12 C 0.25687(18) 0.04175(18) 0.28599(11) 0.0366(7) Uani 1 1 d . A .
H12A H 0.3077 0.0376 0.2824 0.055 Uiso 1 1 calc R . .
H12B H 0.2474 0.0949 0.2959 0.055 Uiso 1 1 calc R . .
H12C H 0.2251 0.0305 0.2566 0.055 Uiso 1 1 calc R . .
C13 C 0.29212(16) -0.00040(18) 0.36971(10) 0.0305(6) Uani 1 1 d . A .
H13A H 0.2831 -0.0388 0.3926 0.046 Uiso 1 1 calc R . .
H13B H 0.2819 0.0524 0.3799 0.046 Uiso 1 1 calc R . .
H13C H 0.3430 -0.0036 0.3661 0.046 Uiso 1 1 calc R . .
C14 C 0.16054(14) -0.30906(15) 0.32676(9) 0.0214(5) Uani 1 1 d . . .
H14 H 0.1355 -0.2880 0.3513 0.026 Uiso 1 1 calc R A .
C15 C 0.10185(15) -0.32437(17) 0.28284(10) 0.0283(6) Uani 1 1 d . A .
H15A H 0.0740 -0.2763 0.2744 0.042 Uiso 1 1 calc R . .
H15B H 0.0691 -0.3661 0.2891 0.042 Uiso 1 1 calc R . .
H15C H 0.1257 -0.3403 0.2575 0.042 Uiso 1 1 calc R . .
C16 C 0.19831(17) -0.38755(17) 0.34429(11) 0.0317(6) Uani 1 1 d . A .
H16A H 0.2206 -0.4109 0.3200 0.048 Uiso 1 1 calc R . .
H16B H 0.1622 -0.4238 0.3526 0.048 Uiso 1 1 calc R . .
H16C H 0.2359 -0.3773 0.3713 0.048 Uiso 1 1 calc R . .
C17 C -0.03920(13) -0.14060(15) 0.38976(8) 0.0191(5) Uani 1 1 d . . .
C18 C -0.07358(14) -0.21694(16) 0.39243(9) 0.0213(5) Uani 1 1 d . . .
C19 C -0.15081(14) -0.22107(18) 0.38866(9) 0.0264(6) Uani 1 1 d . . .
H19 H -0.1736 -0.2732 0.3921 0.032 Uiso 1 1 calc R A .
C20 C -0.19574(14) -0.15409(18) 0.38191(10) 0.0297(6) Uani 1 1 d . . .
H20 H -0.2489 -0.1584 0.3822 0.036 Uiso 1 1 calc R . .
C21 C -0.16275(15) -0.07944(18) 0.37969(9) 0.0273(6) Uani 1 1 d . . .
H21 H -0.1936 -0.0313 0.3780 0.033 Uiso 1 1 calc R A .
C22 C -0.08645(14) -0.07114(16) 0.38379(9) 0.0223(5) Uani 1 1 d . . .
C23 C -0.03130(15) -0.29533(16) 0.39303(9) 0.0241(6) Uani 1 1 d . . .
H23 H 0.0218 -0.2831 0.3997 0.029 Uiso 1 1 calc R A .
C24 C -0.04745(17) -0.35432(18) 0.43030(11) 0.0343(7) Uani 1 1 d . A .
H24A H -0.0365 -0.3295 0.4606 0.051 Uiso 1 1 calc R . .
H24B H -0.0172 -0.4011 0.4301 0.051 Uiso 1 1 calc R . .
H24C H -0.0988 -0.3693 0.4235 0.051 Uiso 1 1 calc R . .
C25 C -0.04916(17) -0.33445(18) 0.34458(10) 0.0334(7) Uani 1 1 d . A .
H25A H -0.1014 -0.3447 0.3366 0.050 Uiso 1 1 calc R . .
H25B H -0.0225 -0.3839 0.3450 0.050 Uiso 1 1 calc R . .
H25C H -0.0348 -0.2993 0.3217 0.050 Uiso 1 1 calc R . .
C26 C -0.05215(15) 0.01115(16) 0.38471(10) 0.0271(6) Uani 1 1 d . . .
H26 H -0.0060 0.0057 0.3725 0.033 Uiso 1 1 calc R A .
C27 C -0.09899(19) 0.0735(2) 0.35469(16) 0.0560(11) Uani 1 1 d . A .
H27A H -0.1135 0.0535 0.3233 0.084 Uiso 1 1 calc R . .
H27B H -0.0707 0.1216 0.3541 0.084 Uiso 1 1 calc R . .
H27C H -0.1424 0.0847 0.3676 0.084 Uiso 1 1 calc R . .
C28 C -0.0309(2) 0.0388(2) 0.43560(13) 0.0526(10) Uani 1 1 d . A .
H28A H -0.0749 0.0479 0.4483 0.079 Uiso 1 1 calc R . .
H28B H -0.0030 0.0876 0.4368 0.079 Uiso 1 1 calc R . .
H28C H -0.0013 -0.0016 0.4537 0.079 Uiso 1 1 calc R . .
C29 C 0.1443(2) 0.1747(2) 0.49504(12) 0.0514(9) Uani 1 1 d . . .
C30 C 0.1455(3) 0.2154(2) 0.41873(13) 0.0631(12) Uani 1 1 d . . .
C31 C 0.1271(2) 0.20213(19) 0.36859(13) 0.0523(9) Uani 1 1 d . A .
H31A H 0.0865 0.2378 0.3561 0.063 Uiso 1 1 calc R . .
H31B H 0.1694 0.2185 0.3552 0.063 Uiso 1 1 calc R . .
C32 C 0.07559(19) 0.12228(19) 0.30498(11) 0.0397(7) Uani 1 1 d . . .
H32A H 0.0309 0.1534 0.2990 0.060 Uiso 1 1 calc R A .
H32B H 0.0641 0.0674 0.2970 0.060 Uiso 1 1 calc R . .
H32C H 0.1098 0.1422 0.2863 0.060 Uiso 1 1 calc R . .
C33 C 0.3131(2) 0.0542(2) 0.50301(14) 0.0535(10) Uani 1 1 d . . .
H33A H 0.3053 0.0927 0.5266 0.064 Uiso 1 1 calc R A .
H33B H 0.3208 0.0831 0.4753 0.064 Uiso 1 1 calc R . .
C34 C 0.3789(2) 0.0029(2) 0.52114(19) 0.0702(13) Uani 1 1 d . A .
H34A H 0.4093 0.0270 0.5485 0.084 Uiso 1 1 calc R . .
H34B H 0.4089 -0.0050 0.4973 0.084 Uiso 1 1 calc R . .
C35 C 0.34652(18) -0.0755(2) 0.53381(13) 0.0433(8) Uani 1 1 d . . .
H35A H 0.3660 -0.0899 0.5661 0.052 Uiso 1 1 calc R A .
H35B H 0.3572 -0.1182 0.5134 0.052 Uiso 1 1 calc R . .
C36 C 0.26430(17) -0.05928(19) 0.52671(11) 0.0358(7) Uani 1 1 d . A .
H36A H 0.2363 -0.1071 0.5160 0.043 Uiso 1 1 calc R . .
H36B H 0.2503 -0.0415 0.5557 0.043 Uiso 1 1 calc R . .
C37 C 0.0686(3) -0.5729(3) 0.3180(2) 0.0885(17) Uani 1 1 d . . .
H37A H 0.0769 -0.5239 0.3355 0.133 Uiso 1 1 calc R . .
H37B H 0.0634 -0.5617 0.2851 0.133 Uiso 1 1 calc R . .
H37C H 0.1098 -0.6083 0.3275 0.133 Uiso 1 1 calc R . .
C38 C 0.0024(3) -0.6100(4) 0.3270(2) 0.099(2) Uani 1 1 d . . .
H38A H -0.0385 -0.5728 0.3188 0.119 Uiso 1 1 calc R . .
H38B H -0.0083 -0.6565 0.3069 0.119 Uiso 1 1 calc R . .
C39 C -0.0581(2) -0.6765(3) 0.38117(16) 0.0724(13) Uani 1 1 d . . .
H39A H -0.1023 -0.6451 0.3702 0.087 Uiso 1 1 calc R . .
H39B H -0.0625 -0.7265 0.3639 0.087 Uiso 1 1 calc R . .
C40 C -0.0523(3) -0.6927(4) 0.42993(18) 0.104(2) Uani 1 1 d . . .
H40A H -0.0070 -0.7209 0.4412 0.156 Uiso 1 1 calc R . .
H40B H -0.0936 -0.7248 0.4347 0.156 Uiso 1 1 calc R . .
H40C H -0.0525 -0.6432 0.4467 0.156 Uiso 1 1 calc R . .
K1 K 0.13526(3) -0.16133(3) 0.216044(19) 0.02494(14) Uani 1 1 d . . .
H1 H 0.0819(18) -0.0743(19) 0.2783(12) 0.045(9) Uiso 1 1 d . . .
H2 H 0.014(2) -0.073(2) 0.2040(13) 0.054(10) Uiso 1 1 d . . .

loop_
_atom_site_aniso_label
_atom_site_aniso_U_11
_atom_site_aniso_U_22
_atom_site_aniso_U_33
_atom_site_aniso_U_23
_atom_site_aniso_U_13
_atom_site_aniso_U_12
Ni1 0.01581(16) 0.02025(17) 0.00927(16) -0.00016(12) -0.00027(12) 0.00016(11)
Ni2 0.0184(2) 0.0231(2) 0.0100(2) 0.000 -0.00107(17) 0.000
K2 0.0267(3) 0.0210(3) 0.0164(3) -0.0016(2) -0.0014(2) -0.0017(2)
O1 0.061(12) 0.038(3) 0.028(3) -0.0073(19) 0.000(3) 0.002(3)
O1' 0.028(8) 0.032(3) 0.022(3) -0.0020(19) 0.002(3) -0.004(3)
O2 0.100(2) 0.0307(12) 0.0259(13) 0.0030(10) -0.0113(12) -0.0137(12)
O3 0.0382(12) 0.0427(12) 0.0220(11) 0.0033(9) -0.0044(9) -0.0044(9)
O4 0.0687(18) 0.0523(15) 0.0482(16) 0.0007(12) 0.0065(13) -0.0011(13)
N1 0.0190(10) 0.0193(10) 0.0110(10) 0.0006(8) 0.0019(8) 0.0002(8)
N2 0.0177(10) 0.0234(11) 0.0115(10) -0.0003(8) 0.0019(8) -0.0005(8)
C1 0.0201(12) 0.0181(12) 0.0105(12) -0.0010(9) -0.0012(10) 0.0007(9)
C2 0.0218(12) 0.0172(12) 0.0111(12) -0.0004(9) 0.0002(10) -0.0023(9)
C3 0.0243(13) 0.0267(14) 0.0144(13) 0.0017(10) -0.0006(10) 0.0010(10)
C4 0.0236(13) 0.0310(14) 0.0142(13) -0.0002(11) 0.0019(10) -0.0013(11)
C5 0.0148(12) 0.0263(13) 0.0118(12) 0.0003(10) -0.0024(9) 0.0015(9)
C6 0.0161(12) 0.0299(14) 0.0131(13) 0.0005(10) -0.0009(10) -0.0010(10)
C7 0.0216(13) 0.0383(16) 0.0229(15) 0.0032(12) 0.0052(11) -0.0041(11)
C8 0.0269(15) 0.0439(17) 0.0242(15) -0.0012(13) 0.0116(12) 0.0041(12)
C9 0.0270(14) 0.0311(15) 0.0204(14) -0.0032(11) 0.0023(11) 0.0060(11)
C10 0.0194(12) 0.0257(13) 0.0129(12) 0.0002(10) -0.0008(10) 0.0027(10)
C11 0.0243(13) 0.0268(14) 0.0201(14) 0.0022(11) 0.0036(11) -0.0061(10)
C12 0.0493(19) 0.0323(16) 0.0288(17) 0.0061(13) 0.0090(14) -0.0087(13)
C13 0.0305(15) 0.0362(16) 0.0234(15) -0.0034(12) 0.0013(12) -0.0076(12)
C14 0.0256(13) 0.0218(13) 0.0164(13) -0.0019(10) 0.0030(11) 0.0017(10)
C15 0.0264(14) 0.0318(15) 0.0252(15) -0.0008(12) 0.0007(12) -0.0028(11)
C16 0.0397(17) 0.0281(15) 0.0261(16) 0.0031(12) 0.0029(13) 0.0028(12)
C17 0.0207(13) 0.0286(14) 0.0076(12) -0.0024(10) 0.0019(10) -0.0010(10)
C18 0.0214(13) 0.0319(14) 0.0100(12) 0.0004(10) 0.0014(10) -0.0036(10)
C19 0.0232(14) 0.0405(16) 0.0156(13) 0.0010(11) 0.0034(11) -0.0079(11)
C20 0.0152(13) 0.0513(18) 0.0229(15) -0.0006(13) 0.0045(11) -0.0019(12)
C21 0.0232(14) 0.0410(16) 0.0178(14) -0.0042(12) 0.0037(11) 0.0054(12)
C22 0.0216(13) 0.0322(15) 0.0129(13) -0.0027(10) 0.0029(10) 0.0022(11)
C23 0.0246(14) 0.0284(14) 0.0186(14) 0.0012(11) 0.0025(11) -0.0070(11)
C24 0.0359(16) 0.0379(17) 0.0271(16) 0.0076(13) 0.0005(13) -0.0090(13)
C25 0.0348(16) 0.0368(16) 0.0273(16) -0.0050(13) 0.0022(13) -0.0023(12)
C26 0.0214(13) 0.0306(15) 0.0285(16) -0.0058(12) 0.0025(11) 0.0046(11)
C27 0.0358(18) 0.0325(18) 0.094(3) 0.0109(19) -0.0040(19) 0.0055(14)
C28 0.058(2) 0.061(2) 0.043(2) -0.0307(18) 0.0220(18) -0.0176(18)
C29 0.082(3) 0.049(2) 0.0237(17) -0.0128(15) 0.0107(17) -0.0091(18)
C30 0.110(3) 0.044(2) 0.034(2) 0.0002(17) 0.011(2) -0.032(2)
C31 0.087(3) 0.0269(17) 0.042(2) 0.0054(14) 0.0076(19) -0.0094(17)
C32 0.053(2) 0.0360(17) 0.0268(17) 0.0037(13) -0.0021(14) -0.0010(14)
C33 0.052(2) 0.050(2) 0.051(2) 0.0136(17) -0.0088(17) -0.0149(17)
C34 0.041(2) 0.062(3) 0.103(4) 0.016(2) 0.000(2) -0.0041(18)
C35 0.0404(18) 0.049(2) 0.0390(19) 0.0072(15) 0.0046(15) 0.0088(15)
C36 0.0374(17) 0.0417(17) 0.0275(17) 0.0046(13) 0.0042(13) 0.0001(13)
C37 0.072(3) 0.073(3) 0.121(5) 0.035(3) 0.017(3) -0.012(2)
C38 0.059(3) 0.147(5) 0.093(4) 0.073(4) 0.021(3) 0.021(3)
C39 0.058(3) 0.105(4) 0.052(3) 0.021(2) 0.004(2) 0.019(2)
C40 0.071(3) 0.191(7) 0.054(3) 0.020(4) 0.020(3) 0.019(4)
K1 0.0271(3) 0.0324(3) 0.0140(3) -0.0003(2) 0.0005(2) 0.0039(2)

loop_
_atom_type_symbol
_atom_type_description
_atom_type_scat_dispersion_real
_atom_type_scat_dispersion_imag
_atom_type_scat_source
C C 0.0033 0.0016 'International Tables Vol C Tables 4.2.6.8 and 6.1.1.4'
H H 0.0000 0.0000 'International Tables Vol C Tables 4.2.6.8 and 6.1.1.4'
N N 0.0061 0.0033 'International Tables Vol C Tables 4.2.6.8 and 6.1.1.4'
O O 0.0106 0.0060 'International Tables Vol C Tables 4.2.6.8 and 6.1.1.4'
K K 0.2009 0.2494 'International Tables Vol C Tables 4.2.6.8 and 6.1.1.4'
Ni Ni 0.3393 1.1124 'International Tables Vol C Tables 4.2.6.8 and 6.1.1.4'

loop_
_geom_angle_atom_site_label_1
_geom_angle_atom_site_label_2
_geom_angle_atom_site_label_3
_geom_angle
_geom_angle_site_symmetry_1
_geom_angle_site_symmetry_3
N1 Ni1 N2 83.49(8) . .
N1 Ni1 Ni2 137.01(6) . .
N2 Ni1 Ni2 137.85(6) . .
N1 Ni1 K2 64.46(6) . .
N2 Ni1 K2 63.78(6) . .
Ni2 Ni1 K2 135.02(2) . .
N1 Ni1 K1 146.03(6) . 2
N2 Ni1 K1 82.19(6) . 2
Ni2 Ni1 K1 57.670(12) . 2
K2 Ni1 K1 132.729(16) . 2
N1 Ni1 K1 82.48(6) . .
N2 Ni1 K1 151.95(6) . .
Ni2 Ni1 K1 55.368(13) . .
K2 Ni1 K1 129.224(17) . .
K1 Ni1 K1 96.289(16) 2 .
N1 Ni1 H1 99.0(12) . .
N2 Ni1 H1 175.4(11) . .
Ni2 Ni1 H1 40.8(12) . .
K2 Ni1 H1 113.8(12) . .
K1 Ni1 H1 97.6(12) 2 .
K1 Ni1 H1 32.6(11) . .
Ni1 Ni2 Ni1 156.57(3) 2 .
Ni1 Ni2 K1 86.430(15) 2 2
Ni1 Ni2 K1 82.904(15) . 2
Ni1 Ni2 K1 82.904(15) 2 .
Ni1 Ni2 K1 86.430(15) . .
K1 Ni2 K1 125.54(3) 2 .
Ni1 Ni2 H1 137.4(12) 2 .
Ni1 Ni2 H1 42.5(12) . .
K1 Ni2 H1 124.1(12) 2 .
K1 Ni2 H1 55.8(12) . .
Ni1 Ni2 H2 40.5(15) 2 .
Ni1 Ni2 H2 139.9(15) . .
K1 Ni2 H2 125.9(15) 2 .
K1 Ni2 H2 54.8(15) . .
H1 Ni2 H2 100.0(19) . .
O3 K2 O2 123.56(7) . .
O3 K2 O1 71.1(4) . .
O2 K2 O1 60.27(16) . .
O3 K2 O1' 81.7(4) . .
O2 K2 O1' 57.75(15) . .
O1 K2 O1' 14.86(18) . .
O3 K2 N2 125.45(6) . .
O2 K2 N2 110.95(7) . .
O1 K2 N2 145.9(6) . .
O1' K2 N2 131.2(4) . .
O3 K2 N1 108.19(6) . .
O2 K2 N1 106.54(7) . .
O1 K2 N1 157.7(4) . .
O1' K2 N1 164.12(12) . .
N2 K2 N1 53.19(6) . .
O3 K2 C2 99.15(6) . .
O2 K2 C2 136.76(7) . .
O1 K2 C2 154.7(3) . .
O1' K2 C2 145.5(3) . .
N2 K2 C2 27.74(6) . .
N1 K2 C2 47.02(6) . .
O3 K2 C1 91.65(6) . .
O2 K2 C1 133.44(7) . .
O1 K2 C1 162.8(4) . .
O1' K2 C1 168.38(13) . .
N2 K2 C1 46.84(6) . .
N1 K2 C1 27.46(6) . .
C2 K2 C1 26.25(7) . .
O3 K2 Ni1 144.36(5) . .
O2 K2 Ni1 84.05(5) . .
O1 K2 Ni1 143.0(3) . .
O1' K2 Ni1 133.9(3) . .
N2 K2 Ni1 37.45(4) . .
N1 K2 Ni1 37.00(4) . .
C2 K2 Ni1 54.16(5) . .
C1 K2 Ni1 53.66(5) . .
C30 O1 C29 114.7(9) . .
C30 O1 K2 118.9(4) . .
C29 O1 K2 118.9(6) . .
C30 O1' C29 110.5(8) . .
C30 O1' K2 111.7(6) . .
C29 O1' K2 116.1(7) . .
C31 O2 C32 115.6(3) . .
C31 O2 K2 118.4(2) . .
C32 O2 K2 125.96(18) . .
C33 O3 C36 104.6(2) . .
C33 O3 K2 129.83(19) . .
C36 O3 K2 124.97(17) . .
C38 O4 C39 114.0(3) . .
C5 N1 C1 122.0(2) . .
C5 N1 Ni1 116.66(16) . .
C1 N1 Ni1 111.79(15) . .
C5 N1 K2 137.97(15) . .
C1 N1 K2 80.42(13) . .
Ni1 N1 K2 78.54(6) . .
C17 N2 C2 123.6(2) . .
C17 N2 Ni1 117.27(15) . .
C2 N2 Ni1 111.50(15) . .
C17 N2 K2 134.69(16) . .
C2 N2 K2 80.10(13) . .
Ni1 N2 K2 78.77(6) . .
C2 C1 N1 116.2(2) . .
C2 C1 C3 125.0(2) . .
N1 C1 C3 118.2(2) . .
C2 C1 K2 75.92(14) . .
N1 C1 K2 72.12(12) . .
C3 C1 K2 114.25(15) . .
C1 C2 N2 115.6(2) . .
C1 C2 C4 124.8(2) . .
N2 C2 C4 118.1(2) . .
C1 C2 K2 77.84(14) . .
N2 C2 K2 72.16(12) . .
C4 C2 K2 107.17(15) . .
C1 C3 H3A 109.5 . .
C1 C3 H3B 109.5 . .
H3A C3 H3B 109.5 . .
C1 C3 H3C 109.5 . .
H3A C3 H3C 109.5 . .
H3B C3 H3C 109.5 . .
C2 C4 H4A 109.5 . .
C2 C4 H4B 109.5 . .
H4A C4 H4B 109.5 . .
C2 C4 H4C 109.5 . .
H4A C4 H4C 109.5 . .
H4B C4 H4C 109.5 . .
N1 C5 C10 123.6(2) . .
N1 C5 C6 118.6(2) . .
C10 C5 C6 117.6(2) . .
N1 C5 K1 114.78(14) . .
C10 C5 K1 76.97(14) . .
C6 C5 K1 74.30(14) . .
C7 C6 C5 119.9(2) . .
C7 C6 C11 121.4(2) . .
C5 C6 C11 118.7(2) . .
C7 C6 K1 75.86(15) . .
C5 C6 K1 80.38(14) . .
C11 C6 K1 115.32(16) . .
C6 C7 C8 122.0(3) . .
C6 C7 K1 79.16(15) . .
C8 C7 K1 80.55(17) . .
C6 C7 H7 118.7 . .
C8 C7 H7 118.7 . .
K1 C7 H7 118.7 . .
C9 C8 C7 118.4(2) . .
C9 C8 K1 79.49(16) . .
C7 C8 K1 74.59(16) . .
C9 C8 H8 120.7 . .
C7 C8 H8 120.7 . .
K1 C8 H8 120.7 . .
C8 C9 C10 122.0(3) . .
C8 C9 K1 76.13(16) . .
C10 C9 K1 77.37(15) . .
C8 C9 H9 119.0 . .
C10 C9 H9 119.0 . .
K1 C9 H9 119.0 . .
C9 C10 C5 119.8(2) . .
C9 C10 C14 119.0(2) . .
C5 C10 C14 120.7(2) . .
C9 C10 K1 78.22(15) . .
C5 C10 K1 78.07(14) . .
C14 C10 K1 106.77(15) . .
C6 C11 C12 114.3(2) . .
C6 C11 C13 110.8(2) . .
C12 C11 C13 109.6(2) . .
C6 C11 H11 107.3 . .
C12 C11 H11 107.3 . .
C13 C11 H11 107.3 . .
C11 C12 H12A 109.5 . .
C11 C12 H12B 109.5 . .
H12A C12 H12B 109.5 . .
C11 C12 H12C 109.5 . .
H12A C12 H12C 109.5 . .
H12B C12 H12C 109.5 . .
C11 C13 H13A 109.5 . .
C11 C13 H13B 109.5 . .
H13A C13 H13B 109.5 . .
C11 C13 H13C 109.5 . .
H13A C13 H13C 109.5 . .
H13B C13 H13C 109.5 . .
C16 C14 C10 113.6(2) . .
C16 C14 C15 109.9(2) . .
C10 C14 C15 108.7(2) . .
C16 C14 H14 108.2 . .
C10 C14 H14 108.2 . .
C15 C14 H14 108.2 . .
C14 C15 H15A 109.5 . .
C14 C15 H15B 109.5 . .
H15A C15 H15B 109.5 . .
C14 C15 H15C 109.5 . .
H15A C15 H15C 109.5 . .
H15B C15 H15C 109.5 . .
C14 C16 H16A 109.5 . .
C14 C16 H16B 109.5 . .
H16A C16 H16B 109.5 . .
C14 C16 H16C 109.5 . .
H16A C16 H16C 109.5 . .
H16B C16 H16C 109.5 . .
N2 C17 C18 124.7(2) . .
N2 C17 C22 117.5(2) . .
C18 C17 C22 117.6(2) . .
N2 C17 K1 111.19(14) . 2
C18 C17 K1 77.81(14) . 2
C22 C17 K1 76.31(14) . 2
C19 C18 C17 119.2(2) . .
C19 C18 C23 117.7(2) . .
C17 C18 C23 122.7(2) . .
C19 C18 K1 76.88(15) . 2
C17 C18 K1 76.89(14) . 2
C23 C18 K1 109.94(15) . 2
C20 C19 C18 122.6(3) . .
C20 C19 K1 76.82(16) . 2
C18 C19 K1 78.32(15) . 2
C20 C19 H19 118.7 . .
C18 C19 H19 118.7 . .
K1 C19 H19 118.7 2 .
C19 C20 C21 118.6(2) . .
C19 C20 K1 78.59(16) . 2
C21 C20 K1 76.77(15) . 2
C19 C20 H20 120.5 . .
C21 C20 H20 120.5 . .
K1 C20 H20 120.5 2 .
C22 C21 C20 121.6(3) . .
C22 C21 K1 78.53(15) . 2
C20 C21 K1 78.29(16) . 2
C22 C21 H21 119.1 . .
C20 C21 H21 119.1 . .
K1 C21 H21 119.1 2 .
C21 C22 C17 120.3(2) . .
C21 C22 C26 120.1(2) . .
C17 C22 C26 119.5(2) . .
C21 C22 K1 76.61(15) . 2
C17 C22 K1 78.11(14) . 2
C26 C22 K1 119.03(16) . 2
C18 C23 C25 109.6(2) . .
C18 C23 C24 113.5(2) . .
C25 C23 C24 109.6(2) . .
C18 C23 H23 108.0 . .
C25 C23 H23 108.0 . .
C24 C23 H23 108.0 . .
C23 C24 H24A 109.5 . .
C23 C24 H24B 109.5 . .
H24A C24 H24B 109.5 . .
C23 C24 H24C 109.5 . .
H24A C24 H24C 109.5 . .
H24B C24 H24C 109.5 . .
C23 C25 H25A 109.5 . .
C23 C25 H25B 109.5 . .
H25A C25 H25B 109.5 . .
C23 C25 H25C 109.5 . .
H25A C25 H25C 109.5 . .
H25B C25 H25C 109.5 . .
C22 C26 C27 115.1(2) . .
C22 C26 C28 108.9(2) . .
C27 C26 C28 111.3(3) . .
C22 C26 H26 107.0 . .
C27 C26 H26 107.0 . .
C28 C26 H26 107.0 . .
C26 C27 H27A 109.5 . .
C26 C27 H27B 109.5 . .
H27A C27 H27B 109.5 . .
C26 C27 H27C 109.5 . .
H27A C27 H27C 109.5 . .
H27B C27 H27C 109.5 . .
C26 C28 H28A 109.5 . .
C26 C28 H28B 109.5 . .
H28A C28 H28B 109.5 . .
C26 C28 H28C 109.5 . .
H28A C28 H28C 109.5 . .
H28B C28 H28C 109.5 . .
O1' C29 O1 29.3(3) . .
O1 C30 O1' 31.6(4) . .
O1 C30 C31 122.0(4) . .
O1' C30 C31 115.2(5) . .
O2 C31 C30 118.8(3) . .
O2 C31 H31A 107.6 . .
C30 C31 H31A 107.6 . .
O2 C31 H31B 107.6 . .
C30 C31 H31B 107.6 . .
H31A C31 H31B 107.1 . .
O2 C32 H32A 109.5 . .
O2 C32 H32B 109.5 . .
H32A C32 H32B 109.5 . .
O2 C32 H32C 109.5 . .
H32A C32 H32C 109.5 . .
H32B C32 H32C 109.5 . .
O3 C33 C34 106.9(3) . .
O3 C33 H33A 110.3 . .
C34 C33 H33A 110.3 . .
O3 C33 H33B 110.3 . .
C34 C33 H33B 110.3 . .
H33A C33 H33B 108.6 . .
C33 C34 C35 104.8(3) . .
C33 C34 H34A 110.8 . .
C35 C34 H34A 110.8 . .
C33 C34 H34B 110.8 . .
C35 C34 H34B 110.8 . .
H34A C34 H34B 108.9 . .
C34 C35 C36 103.8(3) . .
C34 C35 H35A 111.0 . .
C36 C35 H35A 111.0 . .
C34 C35 H35B 111.0 . .
C36 C35 H35B 111.0 . .
H35A C35 H35B 109.0 . .
O3 C36 C35 105.3(2) . .
O3 C36 H36A 110.7 . .
C35 C36 H36A 110.7 . .
O3 C36 H36B 110.7 . .
C35 C36 H36B 110.7 . .
H36A C36 H36B 108.8 . .
C38 C37 H37A 109.5 . .
C38 C37 H37B 109.5 . .
H37A C37 H37B 109.5 . .
C38 C37 H37C 109.5 . .
H37A C37 H37C 109.5 . .
H37B C37 H37C 109.5 . .
O4 C38 C37 113.5(5) . .
O4 C38 H38A 108.9 . .
C37 C38 H38A 108.9 . .
O4 C38 H38B 108.9 . .
C37 C38 H38B 108.9 . .
H38A C38 H38B 107.7 . .
C40 C39 O4 110.7(4) . .
C40 C39 H39A 109.5 . .
O4 C39 H39A 109.5 . .
C40 C39 H39B 109.5 . .
O4 C39 H39B 109.5 . .
H39A C39 H39B 108.1 . .
C39 C40 H40A 109.5 . .
C39 C40 H40B 109.5 . .
H40A C40 H40B 109.5 . .
C39 C40 H40C 109.5 . .
H40A C40 H40C 109.5 . .
H40B C40 H40C 109.5 . .
Ni2 K1 C7 115.40(5) . .
Ni2 K1 C21 109.05(5) . 2
C7 K1 C21 98.09(7) . 2
Ni2 K1 C6 91.52(5) . .
C7 K1 C6 24.99(7) . .
C21 K1 C6 114.68(7) 2 .
Ni2 K1 C20 131.78(5) . 2
C7 K1 C20 93.66(7) . 2
C21 K1 C20 24.94(7) 2 2
C6 K1 C20 116.77(7) . 2
Ni2 K1 C22 87.70(5) . 2
C7 K1 C22 119.84(7) . 2
C21 K1 C22 24.86(7) 2 2
C6 K1 C22 129.79(7) . 2
C20 K1 C22 44.09(7) 2 2
Ni2 K1 C19 129.39(5) . 2
C7 K1 C19 110.70(7) . 2
C21 K1 C19 43.27(7) 2 2
C6 K1 C19 135.64(7) . 2
C20 K1 C19 24.59(7) 2 2
C22 K1 C19 50.76(7) 2 2
Ni2 K1 C8 134.03(5) . .
C7 K1 C8 24.86(7) . .
C21 K1 C8 101.84(7) 2 .
C6 K1 C8 43.97(7) . .
C20 K1 C8 87.53(7) 2 .
C22 K1 C8 126.68(7) 2 .
C19 K1 C8 96.40(7) 2 .
Ni2 K1 C17 85.69(5) . 2
C7 K1 C17 142.52(7) . 2
C21 K1 C17 44.52(6) 2 2
C6 K1 C17 155.20(7) . 2
C20 K1 C17 51.98(6) 2 2
C22 K1 C17 25.58(6) 2 2
C19 K1 C17 44.05(6) 2 2
C8 K1 C17 138.89(7) . 2
Ni2 K1 C18 105.96(5) . 2
C7 K1 C18 135.44(7) . 2
C21 K1 C18 51.21(7) 2 2
C6 K1 C18 160.21(6) . 2
C20 K1 C18 44.08(7) 2 2
C22 K1 C18 44.30(7) 2 2
C19 K1 C18 24.80(6) 2 2
C8 K1 C18 119.93(7) . 2
C17 K1 C18 25.30(6) 2 2
Ni2 K1 C10 99.62(5) . .
C7 K1 C10 50.96(7) . .
C21 K1 C10 145.42(7) 2 .
C6 K1 C10 44.07(6) . .
C20 K1 C10 128.14(7) 2 .
C22 K1 C10 170.13(6) 2 .
C19 K1 C10 125.81(7) 2 .
C8 K1 C10 43.59(7) . .
C17 K1 C10 160.52(7) 2 .
C18 K1 C10 137.58(7) 2 .
Ni2 K1 C9 123.96(5) . .
C7 K1 C9 43.09(7) . .
C21 K1 C9 123.10(7) 2 .
C6 K1 C9 50.49(7) . .
C20 K1 C9 103.75(7) 2 .
C22 K1 C9 147.30(7) 2 .
C19 K1 C9 103.68(7) 2 .
C8 K1 C9 24.38(7) . .
C17 K1 C9 146.49(7) 2 .
C18 K1 C9 121.47(7) 2 .
C10 K1 C9 24.41(6) . .
Ni2 K1 H1 29.5(7) . .
C7 K1 H1 86.1(7) . .
C21 K1 H1 119.5(7) 2 .
C6 K1 H1 62.0(7) . .
C20 K1 H1 144.0(7) 2 .
C22 K1 H1 106.1(7) 2 .
C19 K1 H1 155.8(7) 2 .
C8 K1 H1 105.1(7) . .
C17 K1 H1 112.3(7) 2 .
C18 K1 H1 134.9(7) 2 .
C10 K1 H1 78.2(7) . .
C9 K1 H1 100.4(7) . .
Ni2 K1 H2 25.7(8) . .
C7 K1 H2 129.7(8) . .
C21 K1 H2 84.9(8) 2 .
C6 K1 H2 110.2(8) . .
C20 K1 H2 106.3(8) 2 .
C22 K1 H2 62.2(8) 2 .
C19 K1 H2 105.3(8) 2 .
C8 K1 H2 153.9(8) . .
C17 K1 H2 61.3(8) 2 .
C18 K1 H2 84.1(8) 2 .
C10 K1 H2 125.3(8) . .
C9 K1 H2 149.7(8) . .
H1 K1 H2 51.2(11) . .

loop_
_geom_bond_atom_site_label_1
_geom_bond_atom_site_label_2
_geom_bond_distance
_geom_bond_site_symmetry_2
Ni1 N1 1.940(2) .
Ni1 N2 1.958(2) .
Ni1 Ni2 2.3956(4) .
Ni1 K2 3.1587(7) .
Ni1 K1 3.7432(8) 2
Ni1 K1 3.8662(7) .
Ni1 H1 1.63(3) .
Ni2 Ni1 2.3956(4) 2
Ni2 K1 3.1874(7) 2
Ni2 K1 3.1874(7) .
Ni2 H1 1.58(3) .
Ni2 H2 1.40(4) .
K2 O3 2.743(2) .
K2 O2 2.783(2) .
K2 O1 2.793(6) .
K2 O1' 2.857(8) .
K2 N2 2.889(2) .
K2 N1 2.908(2) .
K2 C2 2.990(2) .
K2 C1 3.013(2) .
O1 C30 1.295(7) .
O1 C29 1.458(11) .
O1' C30 1.380(9) .
O1' C29 1.443(9) .
O2 C31 1.351(4) .
O2 C32 1.405(4) .
O3 C33 1.426(4) .
O3 C36 1.430(4) .
O4 C38 1.362(5) .
O4 C39 1.454(5) .
N1 C5 1.394(3) .
N1 C1 1.409(3) .
N2 C17 1.387(3) .
N2 C2 1.413(3) .
C1 C2 1.363(3) .
C1 C3 1.508(3) .
C2 C4 1.510(3) .
C3 H3A 0.9600 .
C3 H3B 0.9600 .
C3 H3C 0.9600 .
C4 H4A 0.9600 .
C4 H4B 0.9600 .
C4 H4C 0.9600 .
C5 C10 1.427(4) .
C5 C6 1.435(3) .
C5 K1 3.308(2) .
C6 C7 1.389(4) .
C6 C11 1.514(4) .
C6 K1 3.230(3) .
C7 C8 1.391(4) .
C7 K1 3.189(3) .
C7 H7 0.9800 .
C8 C9 1.387(4) .
C8 K1 3.263(3) .
C8 H8 0.9800 .
C9 C10 1.395(4) .
C9 K1 3.304(3) .
C9 H9 0.9800 .
C10 C14 1.527(4) .
C10 K1 3.294(3) .
C11 C12 1.526(4) .
C11 C13 1.529(4) .
C11 H11 0.9800 .
C12 H12A 0.9600 .
C12 H12B 0.9600 .
C12 H12C 0.9600 .
C13 H13A 0.9600 .
C13 H13B 0.9600 .
C13 H13C 0.9600 .
C14 C16 1.527(4) .
C14 C15 1.531(4) .
C14 H14 0.9800 .
C15 H15A 0.9600 .
C15 H15B 0.9600 .
C15 H15C 0.9600 .
C16 H16A 0.9600 .
C16 H16B 0.9600 .
C16 H16C 0.9600 .
C17 C18 1.432(4) .
C17 C22 1.441(4) .
C17 K1 3.265(2) 2
C18 C19 1.403(4) .
C18 C23 1.522(4) .
C18 K1 3.277(3) 2
C19 C20 1.383(4) .
C19 K1 3.258(3) 2
C19 H19 0.9800 .
C20 C21 1.394(4) .
C20 K1 3.237(3) 2
C20 H20 0.9800 .
C21 C22 1.391(4) .
C21 K1 3.218(3) 2
C21 H21 0.9800 .
C22 C26 1.511(4) .
C22 K1 3.242(3) 2
C23 C25 1.530(4) .
C23 C24 1.532(4) .
C23 H23 0.9800 .
C24 H24A 0.9600 .
C24 H24B 0.9600 .
C24 H24C 0.9600 .
C25 H25A 0.9600 .
C25 H25B 0.9600 .
C25 H25C 0.9600 .
C26 C27 1.519(4) .
C26 C28 1.528(4) .
C26 H26 0.9800 .
C27 H27A 0.9600 .
C27 H27B 0.9600 .
C27 H27C 0.9600 .
C28 H28A 0.9600 .
C28 H28B 0.9600 .
C28 H28C 0.9600 .
C30 C31 1.448(5) .
C31 H31A 0.9700 .
C31 H31B 0.9700 .
C32 H32A 0.9600 .
C32 H32B 0.9600 .
C32 H32C 0.9600 .
C33 C34 1.495(5) .
C33 H33A 0.9700 .
C33 H33B 0.9700 .
C34 C35 1.512(5) .
C34 H34A 0.9700 .
C34 H34B 0.9700 .
C35 C36 1.510(4) .
C35 H35A 0.9700 .
C35 H35B 0.9700 .
C36 H36A 0.9700 .
C36 H36B 0.9700 .
C37 C38 1.429(6) .
C37 H37A 0.9600 .
C37 H37B 0.9600 .
C37 H37C 0.9600 .
C38 H38A 0.9700 .
C38 H38B 0.9700 .
C39 C40 1.425(6) .
C39 H39A 0.9700 .
C39 H39B 0.9700 .
C40 H40A 0.9600 .
C40 H40B 0.9600 .
C40 H40C 0.9600 .
K1 C21 3.218(3) 2
K1 C20 3.237(3) 2
K1 C22 3.242(3) 2
K1 C19 3.258(3) 2
K1 C17 3.265(2) 2
K1 C18 3.277(3) 2
K1 H1 2.64(3) .
K1 H2 2.64(4) .
